data_1515857
loop_
_publ_author_name
'Karim, Arif R.'
'Linden, Anthony'
'Baldridge, Kim K.'
'Siegel, Jay S.'

_publ_section_title
;
 Symmetry and polar-\p effects on the dynamics of enshrouded aryl-alkyne
 molecular rotors
;
_journal_issue 1
_journal_name_full 'Chemical Science'
_journal_page_first 102
_journal_paper_doi 10.1039/c0sc00117a
_journal_volume 1
_journal_year 2010
_chemical_formula_moiety 'C64 H58 O4'
_chemical_formula_sum 'C64 H58 O4'
_chemical_formula_weight 891.16
_chemical_name_systematic
;
?
;
_space_group_IT_number 14
_symmetry_cell_setting monoclinic
_symmetry_Int_Tables_number 14
_symmetry_space_group_name_Hall '-P 2ybc'
_symmetry_space_group_name_H-M 'P 1 21/c 1'
_atom_sites_solution_hydrogens geom
_atom_sites_solution_primary direct
_atom_sites_solution_secondary difmap
_audit_creation_date 05-10-05
_audit_creation_method SHELXL-97
_cell_angle_alpha 90.00
_cell_angle_beta 95.5386(10)
_cell_angle_gamma 90.00
_cell_formula_units_Z 8
_cell_length_a 21.7475(4)
_cell_length_b 36.7190(11)
_cell_length_c 12.9048(7)
_cell_measurement_reflns_used 18356
_cell_measurement_temperature 160(1)
_cell_measurement_theta_max 25.0
_cell_measurement_theta_min 2.0
_cell_volume 10257.0(7)
_computing_cell_refinement 'DENZO-SMN (Otwinowski & Minor, 1997)'
_computing_data_collection 'COLLECT (Nonius, 2000)'
_computing_data_reduction 'DENZO-SMN and SCALEPACK (Otwinowski & Minor, 1997)'
_computing_molecular_graphics 'ORTEPII (Johnson, 1976)'
_computing_publication_material 'SHELXL97 and PLATON (Spek, 2005)'
_computing_structure_refinement 'SHELXL97 (Sheldrick, 1997)'
_computing_structure_solution 'SIR92 (Altomare et al., 1994)'
_diffrn_ambient_temperature 160(1)
_diffrn_detector '65 mm CCD camera on \k goniostat'
_diffrn_detector_area_resol_mean 9
_diffrn_measured_fraction_theta_full 0.997
_diffrn_measured_fraction_theta_max 0.997
_diffrn_measurement_device_type 'Nonius KappaCCD area-detector diffractometer'
_diffrn_measurement_method '\w scans with \k offsets'
_diffrn_radiation_monochromator 'horizontally mounted graphite crystal'
_diffrn_radiation_source 'Nonius FR590 sealed tube generator'
_diffrn_radiation_type 'Mo K\a'
_diffrn_radiation_wavelength 0.71073
_diffrn_reflns_av_R_equivalents 0.1000
_diffrn_reflns_av_sigmaI/netI 0.1237
_diffrn_reflns_limit_h_max 25
_diffrn_reflns_limit_h_min -25
_diffrn_reflns_limit_k_max 0
_diffrn_reflns_limit_k_min -43
_diffrn_reflns_limit_l_max 15
_diffrn_reflns_limit_l_min 0
_diffrn_reflns_number 101722
_diffrn_reflns_theta_full 25.04
_diffrn_reflns_theta_max 25.04
_diffrn_reflns_theta_min 2.18
_diffrn_standards_decay_% 0
_diffrn_standards_number 0
_exptl_absorpt_coefficient_mu 0.0703
_exptl_absorpt_correction_type none
_exptl_crystal_colour colourless
_exptl_crystal_density_diffrn 1.154
_exptl_crystal_density_method 'not measured'
_exptl_crystal_description tablet
_exptl_crystal_F_000 3792
_exptl_crystal_size_max 0.30
_exptl_crystal_size_mid 0.25
_exptl_crystal_size_min 0.10
_refine_diff_density_max 0.414
_refine_diff_density_min -0.202
_refine_diff_density_rms 0.041
_refine_ls_extinction_coef 0.00076(16)
_refine_ls_extinction_expression Fc^*^=kFc[1+0.001xFc^2^\l^3^/sin(2\q)]^-1/4^
_refine_ls_extinction_method SHELXL
_refine_ls_goodness_of_fit_ref 1.104
_refine_ls_hydrogen_treatment constr
_refine_ls_matrix_type full
_refine_ls_number_parameters 1250
_refine_ls_number_reflns 18108
_refine_ls_number_restraints 0
_refine_ls_restrained_S_all 1.104
_refine_ls_R_factor_all 0.1904
_refine_ls_R_factor_gt 0.0876
_refine_ls_shift/su_max 0.001
_refine_ls_shift/su_mean 0.000
_refine_ls_structure_factor_coef Fsqd
_refine_ls_weighting_details 'w=1/[\s^2^(Fo^2^)+(0.0359P)^2^+7.7552P] where P=(Fo^2^+2Fc^2^)/3'
_refine_ls_weighting_scheme calc
_refine_ls_wR_factor_gt 0.1709
_refine_ls_wR_factor_ref 0.2100
_reflns_number_gt 9010
_reflns_number_total 18117
_reflns_threshold_expression 'I > 2\s(I)'
_cod_data_source_file c0sc00117a.txt
_cod_data_source_block SG0528
_cod_database_code 1515857

loop_
_symmetry_equiv_pos_as_xyz
'x, y, z'
'-x, y+1/2, -z+1/2'
'-x, -y, -z'
'x, -y-1/2, z-1/2'

loop_
_atom_site_label
_atom_site_type_symbol
_atom_site_fract_x
_atom_site_fract_y
_atom_site_fract_z
_atom_site_U_iso_or_equiv
_atom_site_adp_type
_atom_site_occupancy
_atom_site_symmetry_multiplicity
_atom_site_calc_flag
_atom_site_refinement_flags
O18 O 1.07397(14) 0.08531(8) 1.0219(2) 0.0732(9) Uani 1 1 d .
O27 O 0.59586(14) 0.25032(8) 0.7784(2) 0.0735(9) Uani 1 1 d .
O50 O 0.45656(13) 0.16870(8) -0.0169(2) 0.0786(9) Uani 1 1 d .
O59 O 0.92352(12) -0.00829(8) 0.2152(2) 0.0691(8) Uani 1 1 d .
C1 C 0.85412(19) 0.20287(11) 1.0347(3) 0.0528(11) Uani 1 1 d .
C2 C 0.9067(2) 0.19739(12) 1.1034(3) 0.0636(12) Uani 1 1 d .
C3 C 0.9157(2) 0.21945(14) 1.1914(4) 0.0821(15) Uani 1 1 d .
H3 H 0.9510 0.2160 1.2396 0.099 Uiso 1 1 calc R
C4 C 0.8733(3) 0.24648(15) 1.2088(4) 0.0908(17) Uani 1 1 d .
H4 H 0.8806 0.2619 1.2678 0.109 Uiso 1 1 calc R
C5 C 0.8209(2) 0.25119(12) 1.1417(4) 0.0737(14) Uani 1 1 d .
H5 H 0.7918 0.2693 1.1562 0.088 Uiso 1 1 calc R
C6 C 0.80990(19) 0.22976(11) 1.0528(3) 0.0539(11) Uani 1 1 d .
C7 C 0.84423(17) 0.18185(10) 0.9403(3) 0.0491(10) Uani 1 1 d .
C8 C 0.83090(17) 0.16682(10) 0.8590(3) 0.0477(10) Uani 1 1 d .
C9 C 0.81134(19) 0.15174(10) 0.7589(3) 0.0468(10) Uani 1 1 d .
C10 C 0.75279(19) 0.15915(12) 0.7128(3) 0.0631(12) Uani 1 1 d .
H10 H 0.7252 0.1731 0.7496 0.076 Uiso 1 1 calc R
C11 C 0.73361(18) 0.14662(12) 0.6139(3) 0.0639(12) Uani 1 1 d .
H11 H 0.6930 0.1521 0.5843 0.077 Uiso 1 1 calc R
C12 C 0.77220(18) 0.12621(10) 0.5568(3) 0.0460(10) Uani 1 1 d .
C13 C 0.8298(2) 0.11799(10) 0.6061(3) 0.0589(12) Uani 1 1 d .
H13 H 0.8569 0.1033 0.5705 0.071 Uiso 1 1 calc R
C14 C 0.8491(2) 0.13013(10) 0.7040(3) 0.0605(12) Uani 1 1 d .
H14 H 0.8891 0.1237 0.7348 0.073 Uiso 1 1 calc R
C15 C 0.95102(19) 0.16784(13) 1.0841(3) 0.0594(12) Uani 1 1 d .
C16 C 0.9964(2) 0.17261(12) 1.0143(3) 0.0631(12) Uani 1 1 d .
C17 C 1.0358(2) 0.14465(12) 0.9961(3) 0.0665(12) Uani 1 1 d .
H17 H 1.0666 0.1481 0.9496 0.080 Uiso 1 1 calc R
C18 C 1.03073(19) 0.11142(12) 1.0455(3) 0.0602(12) Uani 1 1 d .
C19 C 0.9868(2) 0.10589(13) 1.1145(3) 0.0631(12) Uani 1 1 d .
H19 H 0.9838 0.0831 1.1484 0.076 Uiso 1 1 calc R
C20 C 0.94709(19) 0.13411(14) 1.1334(3) 0.0617(12) Uani 1 1 d .
C21 C 1.0024(2) 0.20848(12) 0.9583(4) 0.0961(17) Uani 1 1 d .
H211 H 1.0426 0.2095 0.9299 0.144 Uiso 1 1 calc R
H212 H 0.9992 0.2286 1.0074 0.144 Uiso 1 1 calc R
H213 H 0.9693 0.2105 0.9014 0.144 Uiso 1 1 calc R
C22 C 1.0704(2) 0.05007(11) 1.0670(4) 0.0844(15) Uani 1 1 d .
H221 H 1.0741 0.0522 1.1431 0.127 Uiso 1 1 calc R
H222 H 1.1041 0.0349 1.0460 0.127 Uiso 1 1 calc R
H223 H 1.0307 0.0389 1.0431 0.127 Uiso 1 1 calc R
C23 C 0.8984(2) 0.12671(13) 1.2075(3) 0.0880(16) Uani 1 1 d .
H231 H 0.8980 0.1007 1.2240 0.132 Uiso 1 1 calc R
H232 H 0.8578 0.1340 1.1747 0.132 Uiso 1 1 calc R
H233 H 0.9081 0.1407 1.2717 0.132 Uiso 1 1 calc R
C24 C 0.75426(19) 0.23545(11) 0.9794(3) 0.0528(11) Uani 1 1 d .
C25 C 0.75093(19) 0.26548(11) 0.9127(3) 0.0535(11) Uani 1 1 d .
C26 C 0.6982(2) 0.27090(11) 0.8434(3) 0.0590(11) Uani 1 1 d .
H26 H 0.6957 0.2913 0.7980 0.071 Uiso 1 1 calc R
C27 C 0.6502(2) 0.24664(12) 0.8414(3) 0.0564(11) Uani 1 1 d .
C28 C 0.6540(2) 0.21656(11) 0.9062(4) 0.0602(12) Uani 1 1 d .
H28 H 0.6204 0.1999 0.9035 0.072 Uiso 1 1 calc R
C29 C 0.7056(2) 0.21027(11) 0.9750(3) 0.0543(11) Uani 1 1 d .
C30 C 0.80455(18) 0.29231(10) 0.9145(3) 0.0678(13) Uani 1 1 d .
H301 H 0.8056 0.3073 0.9774 0.102 Uiso 1 1 calc R
H302 H 0.7990 0.3080 0.8528 0.102 Uiso 1 1 calc R
H303 H 0.8435 0.2789 0.9143 0.102 Uiso 1 1 calc R
C31 C 0.5897(2) 0.28169(14) 0.7115(4) 0.0907(16) Uani 1 1 d .
H311 H 0.5928 0.3039 0.7540 0.136 Uiso 1 1 calc R
H312 H 0.5494 0.2810 0.6703 0.136 Uiso 1 1 calc R
H313 H 0.6226 0.2816 0.6648 0.136 Uiso 1 1 calc R
C32 C 0.7077(2) 0.17654(11) 1.0418(3) 0.0747(14) Uani 1 1 d .
H321 H 0.6665 0.1656 1.0383 0.112 Uiso 1 1 calc R
H322 H 0.7213 0.1831 1.1140 0.112 Uiso 1 1 calc R
H323 H 0.7368 0.1590 1.0164 0.112 Uiso 1 1 calc R
C33 C 0.75264(17) 0.11451(10) 0.4493(3) 0.0454(10) Uani 1 1 d .
C34 C 0.70159(18) 0.12949(10) 0.3927(3) 0.0496(10) Uani 1 1 d .
H34 H 0.6792 0.1481 0.4237 0.060 Uiso 1 1 calc R
C35 C 0.68200(18) 0.11834(10) 0.2926(3) 0.0501(10) Uani 1 1 d .
H35 H 0.6463 0.1290 0.2567 0.060 Uiso 1 1 calc R
C36 C 0.71446(18) 0.09158(10) 0.2444(3) 0.0452(10) Uani 1 1 d .
C37 C 0.76658(18) 0.07670(11) 0.2998(3) 0.0533(11) Uani 1 1 d .
H37 H 0.7896 0.0585 0.2681 0.064 Uiso 1 1 calc R
C38 C 0.78529(18) 0.08791(11) 0.3995(3) 0.0549(11) Uani 1 1 d .
H38 H 0.8211 0.0774 0.4354 0.066 Uiso 1 1 calc R
C39 C 0.69438(17) 0.07872(10) 0.1424(3) 0.0464(10) Uani 1 1 d .
C40 C 0.67959(17) 0.06561(10) 0.0583(3) 0.0460(10) Uani 1 1 d .
C41 C 0.66733(17) 0.04566(10) -0.0366(3) 0.0447(10) Uani 1 1 d .
C42 C 0.61361(18) 0.05194(10) -0.1044(3) 0.0504(10) Uani 1 1 d .
C43 C 0.6032(2) 0.02982(12) -0.1910(3) 0.0666(13) Uani 1 1 d .
H43 H 0.5671 0.0336 -0.2375 0.080 Uiso 1 1 calc R
C44 C 0.6434(2) 0.00261(12) -0.2117(3) 0.0702(13) Uani 1 1 d .
H44 H 0.6345 -0.0127 -0.2706 0.084 Uiso 1 1 calc R
C45 C 0.6968(2) -0.00253(11) -0.1470(3) 0.0642(12) Uani 1 1 d .
H45 H 0.7253 -0.0208 -0.1633 0.077 Uiso 1 1 calc R
C46 C 0.70968(17) 0.01850(10) -0.0585(3) 0.0465(10) Uani 1 1 d .
C47 C 0.57074(17) 0.08236(10) -0.0837(3) 0.0474(10) Uani 1 1 d .
C48 C 0.53158(19) 0.08018(11) -0.0036(3) 0.0654(12) Uani 1 1 d .
C49 C 0.4946(2) 0.10997(12) 0.0145(3) 0.0736(14) Uani 1 1 d .
H49 H 0.4681 0.1087 0.0688 0.088 Uiso 1 1 calc R
C50 C 0.49531(18) 0.14105(12) -0.0436(3) 0.0577(11) Uani 1 1 d .
C51 C 0.53285(16) 0.14335(10) -0.1236(3) 0.0476(10) Uani 1 1 d .
H51 H 0.5325 0.1647 -0.1654 0.057 Uiso 1 1 calc R
C52 C 0.57132(16) 0.11422(10) -0.1431(3) 0.0435(10) Uani 1 1 d .
C53 C 0.5280(2) 0.04658(12) 0.0634(4) 0.0997(18) Uani 1 1 d .
H531 H 0.5595 0.0480 0.1229 0.150 Uiso 1 1 calc R
H532 H 0.5352 0.0249 0.0222 0.150 Uiso 1 1 calc R
H533 H 0.4870 0.0451 0.0886 0.150 Uiso 1 1 calc R
C54 C 0.4587(2) 0.20240(11) -0.0703(3) 0.0726(13) Uani 1 1 d .
H541 H 0.5011 0.2118 -0.0625 0.109 Uiso 1 1 calc R
H542 H 0.4312 0.2199 -0.0408 0.109 Uiso 1 1 calc R
H543 H 0.4454 0.1988 -0.1443 0.109 Uiso 1 1 calc R
C55 C 0.61331(18) 0.11802(11) -0.2279(3) 0.0644(12) Uani 1 1 d .
H551 H 0.5984 0.1025 -0.2869 0.097 Uiso 1 1 calc R
H552 H 0.6552 0.1105 -0.2017 0.097 Uiso 1 1 calc R
H553 H 0.6139 0.1435 -0.2506 0.097 Uiso 1 1 calc R
C56 C 0.76619(17) 0.01173(10) 0.0147(3) 0.0447(10) Uani 1 1 d .
C57 C 0.76665(17) -0.01812(10) 0.0824(3) 0.0462(10) Uani 1 1 d .
C58 C 0.81869(18) -0.02500(10) 0.1504(3) 0.0520(11) Uani 1 1 d .
H58 H 0.8192 -0.0452 0.1965 0.062 Uiso 1 1 calc R
C59 C 0.86963(19) -0.00279(11) 0.1513(3) 0.0527(11) Uani 1 1 d .
C60 C 0.86858(19) 0.02691(11) 0.0855(3) 0.0589(11) Uani 1 1 d .
H60 H 0.9038 0.0423 0.0873 0.071 Uiso 1 1 calc R
C61 C 0.81723(18) 0.03484(10) 0.0168(3) 0.0505(10) Uani 1 1 d .
C62 C 0.71018(17) -0.04213(10) 0.0840(3) 0.0595(11) Uani 1 1 d .
H621 H 0.7159 -0.0589 0.1432 0.089 Uiso 1 1 calc R
H622 H 0.7043 -0.0561 0.0191 0.089 Uiso 1 1 calc R
H623 H 0.6737 -0.0269 0.0906 0.089 Uiso 1 1 calc R
C63 C 0.9257(2) -0.03896(13) 0.2835(4) 0.0863(15) Uani 1 1 d .
H631 H 0.8932 -0.0367 0.3307 0.129 Uiso 1 1 calc R
H632 H 0.9662 -0.0399 0.3242 0.129 Uiso 1 1 calc R
H633 H 0.9193 -0.0613 0.2425 0.129 Uiso 1 1 calc R
C64 C 0.8168(2) 0.06862(11) -0.0497(3) 0.0757(14) Uani 1 1 d .
H641 H 0.7930 0.0878 -0.0189 0.114 Uiso 1 1 calc R
H642 H 0.7978 0.0630 -0.1199 0.114 Uiso 1 1 calc R
H643 H 0.8593 0.0770 -0.0537 0.114 Uiso 1 1 calc R
O88 O 1.04810(14) 0.92914(8) 1.4964(2) 0.0735(9) Uani 1 1 d .
O97 O 0.58162(14) 0.74667(8) 1.3224(3) 0.0768(9) Uani 1 1 d .
O120 O 0.42189(13) 0.82569(7) 0.5079(2) 0.0671(8) Uani 1 1 d .
O129 O 0.89887(12) 0.99539(7) 0.6760(2) 0.0659(8) Uani 1 1 d .
C71 C 0.84703(19) 0.79883(10) 1.5308(3) 0.0479(10) Uani 1 1 d .
C72 C 0.90134(19) 0.80859(12) 1.5913(3) 0.0562(11) Uani 1 1 d .
C73 C 0.9178(2) 0.78879(14) 1.6819(3) 0.0706(13) Uani 1 1 d .
H73 H 0.9542 0.7952 1.7247 0.085 Uiso 1 1 calc R
C74 C 0.8820(3) 0.76006(14) 1.7106(4) 0.0795(15) Uani 1 1 d .
H74 H 0.8952 0.7461 1.7707 0.095 Uiso 1 1 calc R
C75 C 0.8273(2) 0.75156(12) 1.6524(3) 0.0688(13) Uani 1 1 d .
H75 H 0.8020 0.7325 1.6741 0.083 Uiso 1 1 calc R
C76 C 0.80924(19) 0.77086(10) 1.5625(3) 0.0509(10) Uani 1 1 d .
C77 C 0.82904(18) 0.81710(10) 1.4345(3) 0.0487(10) Uani 1 1 d .
C78 C 0.81141(17) 0.82949(10) 1.3512(3) 0.0479(10) Uani 1 1 d .
C79 C 0.78900(19) 0.84234(10) 1.2497(3) 0.0479(10) Uani 1 1 d .
C80 C 0.73237(19) 0.83070(11) 1.2020(3) 0.0591(12) Uani 1 1 d .
H80 H 0.7075 0.8148 1.2385 0.071 Uiso 1 1 calc R
C81 C 0.71162(18) 0.84177(11) 1.1027(3) 0.0597(12) Uani 1 1 d .
H81 H 0.6726 0.8335 1.0721 0.072 Uiso 1 1 calc R
C82 C 0.74689(17) 0.86481(10) 1.0469(3) 0.0446(10) Uani 1 1 d .
C83 C 0.80317(19) 0.87646(10) 1.0949(3) 0.0507(10) Uani 1 1 d .
H83 H 0.8279 0.8923 1.0582 0.061 Uiso 1 1 calc R
C84 C 0.82449(19) 0.86568(10) 1.1947(3) 0.0527(11) Uani 1 1 d .
H84 H 0.8633 0.8742 1.2256 0.063 Uiso 1 1 calc R
C85 C 0.93932(18) 0.84080(12) 1.5649(3) 0.0555(11) Uani 1 1 d .
C86 C 0.9788(2) 0.83927(12) 1.4859(3) 0.0720(13) Uani 1 1 d .
C87 C 1.0128(2) 0.86961(13) 1.4651(3) 0.0791(14) Uani 1 1 d .
H87 H 1.0382 0.8689 1.4093 0.095 Uiso 1 1 calc R
C88 C 1.0109(2) 0.90100(12) 1.5230(3) 0.0599(12) Uani 1 1 d .
C89 C 0.97145(18) 0.90285(12) 1.6005(3) 0.0585(11) Uani 1 1 d .
H89 H 0.9689 0.9246 1.6398 0.070 Uiso 1 1 calc R
C90 C 0.93552(18) 0.87296(12) 1.6209(3) 0.0536(11) Uani 1 1 d .
C91 C 0.9844(3) 0.80489(13) 1.4212(4) 0.117(2) Uani 1 1 d .
H911 H 0.9552 0.8061 1.3585 0.175 Uiso 1 1 calc R
H912 H 0.9751 0.7835 1.4624 0.175 Uiso 1 1 calc R
H913 H 1.0266 0.8029 1.4010 0.175 Uiso 1 1 calc R
C92 C 1.0520(2) 0.96030(11) 1.5626(4) 0.0803(14) Uani 1 1 d .
H921 H 1.0108 0.9709 1.5645 0.120 Uiso 1 1 calc R
H922 H 1.0797 0.9783 1.5357 0.120 Uiso 1 1 calc R
H923 H 1.0682 0.9530 1.6331 0.120 Uiso 1 1 calc R
C93 C 0.88979(18) 0.87595(13) 1.7017(3) 0.0801(15) Uani 1 1 d .
H931 H 0.9041 0.8612 1.7625 0.120 Uiso 1 1 calc R
H932 H 0.8493 0.8671 1.6721 0.120 Uiso 1 1 calc R
H933 H 0.8863 0.9015 1.7227 0.120 Uiso 1 1 calc R
C94 C 0.74923(19) 0.76302(10) 1.5006(3) 0.0508(10) Uani 1 1 d .
C95 C 0.7444(2) 0.73409(11) 1.4303(3) 0.0541(11) Uani 1 1 d .
C96 C 0.6885(2) 0.72794(11) 1.3698(3) 0.0590(11) Uani 1 1 d .
H96 H 0.6849 0.7083 1.3217 0.071 Uiso 1 1 calc R
C97 C 0.6389(2) 0.75028(12) 1.3802(4) 0.0610(12) Uani 1 1 d .
C98 C 0.6432(2) 0.77896(12) 1.4503(4) 0.0634(12) Uani 1 1 d .
H98 H 0.6083 0.7939 1.4576 0.076 Uiso 1 1 calc R
C99 C 0.6984(2) 0.78588(11) 1.5095(3) 0.0568(11) Uani 1 1 d .
C100 C 0.79954(19) 0.70981(10) 1.4174(3) 0.0667(12) Uani 1 1 d .
H135 H 0.8351 0.7249 1.4040 0.100 Uiso 1 1 calc R
H136 H 0.7896 0.6932 1.3587 0.100 Uiso 1 1 calc R
H137 H 0.8095 0.6957 1.4812 0.100 Uiso 1 1 calc R
C101 C 0.5759(2) 0.71976(14) 1.2423(4) 0.0970(17) Uani 1 1 d .
H138 H 0.6082 0.7235 1.1954 0.145 Uiso 1 1 calc R
H139 H 0.5352 0.7219 1.2028 0.145 Uiso 1 1 calc R
H140 H 0.5803 0.6955 1.2736 0.145 Uiso 1 1 calc R
C102 C 0.7023(2) 0.81862(11) 1.5804(3) 0.0728(13) Uani 1 1 d .
H141 H 0.7285 0.8372 1.5525 0.109 Uiso 1 1 calc R
H142 H 0.7202 0.8114 1.6500 0.109 Uiso 1 1 calc R
H143 H 0.6608 0.8285 1.5849 0.109 Uiso 1 1 calc R
C103 C 0.72596(17) 0.87660(9) 0.9391(3) 0.0436(10) Uani 1 1 d .
C104 C 0.66491(19) 0.87272(10) 0.8995(3) 0.0541(11) Uani 1 1 d .
H104 H 0.6367 0.8613 0.9411 0.065 Uiso 1 1 calc R
C105 C 0.64359(18) 0.88495(10) 0.8009(3) 0.0533(11) Uani 1 1 d .
H105 H 0.6013 0.8820 0.7761 0.064 Uiso 1 1 calc R
C106 C 0.68425(17) 0.90159(9) 0.7380(3) 0.0406(9) Uani 1 1 d .
C107 C 0.74550(17) 0.90475(10) 0.7763(3) 0.0499(10) Uani 1 1 d .
H107 H 0.7740 0.9156 0.7343 0.060 Uiso 1 1 calc R
C108 C 0.76594(18) 0.89238(11) 0.8746(3) 0.0526(11) Uani 1 1 d .
H108 H 0.8084 0.8947 0.8986 0.063 Uiso 1 1 calc R
C109 C 0.66299(16) 0.91591(9) 0.6374(3) 0.0409(9) Uani 1 1 d .
C110 C 0.64890(16) 0.92934(9) 0.5538(3) 0.0385(9) Uani 1 1 d .
C111 C 0.63391(16) 0.94698(9) 0.4561(3) 0.0413(9) Uani 1 1 d .
C112 C 0.58044(16) 0.93749(10) 0.3927(3) 0.0455(10) Uani 1 1 d .
C113 C 0.56729(18) 0.95533(12) 0.2985(3) 0.0639(12) Uani 1 1 d .
H113 H 0.5316 0.9488 0.2540 0.077 Uiso 1 1 calc R
C114 C 0.6059(2) 0.98267(12) 0.2691(3) 0.0689(13) Uani 1 1 d .
H114 H 0.5957 0.9954 0.2056 0.083 Uiso 1 1 calc R
C115 C 0.65904(19) 0.99162(11) 0.3309(3) 0.0596(12) Uani 1 1 d .
H115 H 0.6852 1.0103 0.3093 0.072 Uiso 1 1 calc R
C116 C 0.67464(16) 0.97374(10) 0.4243(3) 0.0434(10) Uani 1 1 d .
C117 C 0.53980(16) 0.90735(10) 0.4242(3) 0.0454(10) Uani 1 1 d .
C118 C 0.49582(17) 0.91400(10) 0.4957(3) 0.0526(11) Uani 1 1 d .
C119 C 0.45827(17) 0.88567(11) 0.5216(3) 0.0542(11) Uani 1 1 d .
H119 H 0.4286 0.8898 0.5696 0.065 Uiso 1 1 calc R
C120 C 0.46317(17) 0.85142(11) 0.4788(3) 0.0500(10) Uani 1 1 d .
C121 C 0.50715(17) 0.84476(10) 0.4106(3) 0.0487(10) Uani 1 1 d .
H121 H 0.5110 0.8211 0.3820 0.058 Uiso 1 1 calc R
C122 C 0.54573(17) 0.87268(11) 0.3839(3) 0.0476(10) Uani 1 1 d .
C123 C 0.48959(19) 0.95121(10) 0.5433(3) 0.0717(13) Uani 1 1 d .
H144 H 0.4553 0.9510 0.5873 0.108 Uiso 1 1 calc R
H145 H 0.4814 0.9693 0.4878 0.108 Uiso 1 1 calc R
H146 H 0.5280 0.9574 0.5856 0.108 Uiso 1 1 calc R
C124 C 0.4207(2) 0.79142(11) 0.4559(3) 0.0815(15) Uani 1 1 d .
H147 H 0.4126 0.7952 0.3806 0.122 Uiso 1 1 calc R
H148 H 0.3881 0.7762 0.4803 0.122 Uiso 1 1 calc R
H149 H 0.4607 0.7793 0.4709 0.122 Uiso 1 1 calc R
C125 C 0.59505(17) 0.86487(11) 0.3116(3) 0.0638(12) Uani 1 1 d .
H150 H 0.5871 0.8795 0.2481 0.096 Uiso 1 1 calc R
H151 H 0.5942 0.8390 0.2934 0.096 Uiso 1 1 calc R
H152 H 0.6357 0.8712 0.3464 0.096 Uiso 1 1 calc R
C126 C 0.73379(16) 0.98115(10) 0.4892(3) 0.0424(9) Uani 1 1 d .
C127 C 0.73989(17) 1.01145(10) 0.5550(3) 0.0467(10) Uani 1 1 d .
C128 C 0.79446(18) 1.01697(10) 0.6184(3) 0.0504(10) Uani 1 1 d .
H128 H 0.7984 1.0375 0.6636 0.060 Uiso 1 1 calc R
C129 C 0.84296(18) 0.99281(11) 0.6161(3) 0.0499(10) Uani 1 1 d .
C130 C 0.83711(18) 0.96303(10) 0.5503(3) 0.0522(11) Uani 1 1 d .
H130 H 0.8707 0.9466 0.5485 0.063 Uiso 1 1 calc R
C131 C 0.78328(18) 0.95687(10) 0.4870(3) 0.0472(10) Uani 1 1 d .
C132 C 0.68725(18) 1.03818(10) 0.5581(3) 0.0654(12) Uani 1 1 d .
H153 H 0.6974 1.0559 0.6140 0.098 Uiso 1 1 calc R
H154 H 0.6495 1.0250 0.5712 0.098 Uiso 1 1 calc R
H155 H 0.6807 1.0509 0.4913 0.098 Uiso 1 1 calc R
C133 C 0.9056(2) 1.02391(12) 0.7504(3) 0.0774(14) Uani 1 1 d .
H156 H 0.9038 1.0474 0.7144 0.116 Uiso 1 1 calc R
H157 H 0.9454 1.0215 0.7923 0.116 Uiso 1 1 calc R
H158 H 0.8721 1.0225 0.7959 0.116 Uiso 1 1 calc R
C134 C 0.77807(17) 0.92316(10) 0.4196(3) 0.0594(12) Uani 1 1 d .
H159 H 0.8191 0.9123 0.4170 0.089 Uiso 1 1 calc R
H160 H 0.7610 0.9298 0.3490 0.089 Uiso 1 1 calc R
H161 H 0.7507 0.9055 0.4489 0.089 Uiso 1 1 calc R

loop_
_atom_site_aniso_label
_atom_site_aniso_U_11
_atom_site_aniso_U_22
_atom_site_aniso_U_33
_atom_site_aniso_U_23
_atom_site_aniso_U_13
_atom_site_aniso_U_12
O18 0.082(2) 0.062(2) 0.077(2) 0.0111(17) 0.0147(17) 0.0009(17)
O27 0.066(2) 0.078(2) 0.077(2) -0.0110(19) 0.0093(18) -0.0029(17)
O50 0.084(2) 0.074(2) 0.085(2) 0.0183(18) 0.0436(18) 0.0327(18)
O59 0.058(2) 0.068(2) 0.078(2) -0.0026(18) -0.0138(17) 0.0034(16)
C1 0.064(3) 0.054(3) 0.040(3) -0.010(2) 0.004(2) -0.011(2)
C2 0.064(3) 0.076(3) 0.051(3) -0.017(3) 0.007(2) -0.007(3)
C3 0.065(3) 0.116(4) 0.063(3) -0.034(3) -0.010(3) -0.005(3)
C4 0.090(4) 0.112(4) 0.071(4) -0.046(3) 0.009(3) -0.011(4)
C5 0.073(3) 0.075(3) 0.073(4) -0.033(3) 0.011(3) -0.011(3)
C6 0.064(3) 0.049(3) 0.050(3) -0.016(2) 0.012(2) -0.004(2)
C7 0.055(3) 0.050(3) 0.043(3) -0.005(2) 0.010(2) -0.007(2)
C8 0.056(3) 0.043(2) 0.044(3) -0.003(2) 0.008(2) -0.007(2)
C9 0.061(3) 0.044(2) 0.036(2) -0.006(2) 0.011(2) -0.011(2)
C10 0.052(3) 0.093(3) 0.048(3) -0.022(2) 0.022(2) -0.014(2)
C11 0.046(3) 0.102(4) 0.045(3) -0.021(3) 0.010(2) -0.012(2)
C12 0.054(3) 0.048(2) 0.038(2) -0.005(2) 0.013(2) -0.011(2)
C13 0.079(3) 0.051(3) 0.046(3) -0.013(2) 0.000(2) 0.013(2)
C14 0.077(3) 0.057(3) 0.046(3) -0.010(2) -0.005(2) 0.009(2)
C15 0.060(3) 0.073(3) 0.045(3) -0.002(2) 0.000(2) -0.011(2)
C16 0.067(3) 0.059(3) 0.064(3) 0.003(2) 0.009(2) -0.003(2)
C17 0.071(3) 0.068(3) 0.063(3) 0.013(3) 0.017(2) -0.001(3)
C18 0.051(3) 0.067(3) 0.062(3) -0.001(3) 0.003(2) 0.001(2)
C19 0.061(3) 0.076(3) 0.051(3) 0.006(2) -0.001(2) -0.024(3)
C20 0.051(3) 0.086(4) 0.048(3) -0.002(3) 0.003(2) -0.001(3)
C21 0.109(4) 0.072(4) 0.113(4) 0.014(3) 0.042(3) 0.001(3)
C22 0.117(4) 0.057(3) 0.081(4) -0.002(3) 0.020(3) -0.004(3)
C23 0.070(3) 0.119(4) 0.078(4) 0.022(3) 0.021(3) 0.000(3)
C24 0.059(3) 0.051(3) 0.051(3) -0.016(2) 0.013(2) -0.005(2)
C25 0.058(3) 0.044(3) 0.061(3) -0.007(2) 0.020(2) 0.002(2)
C26 0.064(3) 0.051(3) 0.063(3) -0.007(2) 0.015(2) -0.001(2)
C27 0.051(3) 0.058(3) 0.062(3) -0.017(2) 0.012(2) -0.006(2)
C28 0.058(3) 0.051(3) 0.075(3) -0.015(3) 0.027(3) -0.014(2)
C29 0.056(3) 0.051(3) 0.060(3) -0.015(2) 0.023(2) -0.006(2)
C30 0.064(3) 0.052(3) 0.088(3) -0.008(2) 0.012(3) -0.010(2)
C31 0.091(4) 0.094(4) 0.085(4) 0.000(3) 0.001(3) 0.002(3)
C32 0.091(4) 0.061(3) 0.078(3) 0.004(3) 0.035(3) -0.006(3)
C33 0.050(3) 0.050(2) 0.037(2) -0.005(2) 0.008(2) -0.009(2)
C34 0.063(3) 0.043(2) 0.043(3) -0.008(2) 0.010(2) 0.001(2)
C35 0.061(3) 0.046(2) 0.043(3) -0.004(2) 0.004(2) 0.003(2)
C36 0.058(3) 0.042(2) 0.037(2) -0.008(2) 0.012(2) -0.010(2)
C37 0.056(3) 0.062(3) 0.043(3) -0.012(2) 0.013(2) 0.000(2)
C38 0.053(3) 0.073(3) 0.038(3) -0.011(2) 0.007(2) 0.001(2)
C39 0.054(3) 0.042(2) 0.044(3) 0.000(2) 0.011(2) -0.0001(19)
C40 0.050(2) 0.043(2) 0.046(3) -0.005(2) 0.007(2) 0.0086(19)
C41 0.049(2) 0.043(2) 0.042(2) -0.003(2) 0.002(2) 0.0082(19)
C42 0.058(3) 0.052(3) 0.041(3) -0.009(2) 0.003(2) 0.006(2)
C43 0.067(3) 0.072(3) 0.057(3) -0.012(3) -0.014(2) 0.016(3)
C44 0.081(3) 0.070(3) 0.055(3) -0.023(2) -0.016(3) 0.020(3)
C45 0.075(3) 0.063(3) 0.054(3) -0.017(2) 0.004(2) 0.020(2)
C46 0.053(3) 0.045(2) 0.042(2) -0.006(2) 0.004(2) 0.009(2)
C47 0.046(2) 0.052(3) 0.044(3) -0.002(2) 0.002(2) 0.008(2)
C48 0.062(3) 0.064(3) 0.073(3) 0.024(3) 0.020(2) 0.018(2)
C49 0.071(3) 0.075(3) 0.080(3) 0.028(3) 0.037(3) 0.029(3)
C50 0.058(3) 0.061(3) 0.057(3) 0.005(2) 0.018(2) 0.019(2)
C51 0.048(2) 0.051(3) 0.043(2) 0.002(2) 0.003(2) 0.005(2)
C52 0.039(2) 0.052(3) 0.039(2) -0.007(2) 0.0042(18) 0.0033(19)
C53 0.106(4) 0.078(4) 0.121(5) 0.049(3) 0.048(3) 0.027(3)
C54 0.080(3) 0.052(3) 0.089(4) -0.005(3) 0.025(3) 0.018(2)
C55 0.058(3) 0.081(3) 0.057(3) 0.008(2) 0.018(2) 0.020(2)
C56 0.051(3) 0.041(2) 0.042(2) -0.007(2) 0.003(2) 0.012(2)
C57 0.047(3) 0.041(2) 0.051(3) -0.008(2) 0.007(2) 0.0042(19)
C58 0.056(3) 0.043(2) 0.056(3) -0.002(2) 0.001(2) 0.007(2)
C59 0.050(3) 0.051(3) 0.055(3) -0.006(2) -0.003(2) 0.009(2)
C60 0.053(3) 0.052(3) 0.072(3) -0.004(2) 0.006(2) -0.002(2)
C61 0.051(3) 0.044(2) 0.058(3) -0.001(2) 0.012(2) 0.006(2)
C62 0.058(3) 0.055(3) 0.065(3) -0.006(2) 0.008(2) -0.002(2)
C63 0.075(3) 0.092(4) 0.086(4) 0.010(3) -0.023(3) 0.006(3)
C64 0.085(3) 0.060(3) 0.086(4) 0.018(3) 0.027(3) 0.009(3)
O88 0.093(2) 0.065(2) 0.064(2) -0.0058(17) 0.0135(17) -0.0082(18)
O97 0.070(2) 0.087(2) 0.074(2) 0.0041(19) 0.0092(18) 0.0044(18)
O120 0.079(2) 0.0529(18) 0.073(2) -0.0048(16) 0.0295(16) -0.0156(16)
O129 0.0547(19) 0.066(2) 0.074(2) -0.0088(17) -0.0071(16) -0.0020(15)
C71 0.064(3) 0.043(2) 0.037(2) 0.005(2) 0.008(2) 0.012(2)
C72 0.060(3) 0.071(3) 0.037(3) 0.004(2) 0.004(2) 0.012(2)
C73 0.058(3) 0.103(4) 0.050(3) 0.009(3) -0.002(2) 0.023(3)
C74 0.088(4) 0.092(4) 0.060(3) 0.032(3) 0.014(3) 0.036(3)
C75 0.084(4) 0.068(3) 0.056(3) 0.026(3) 0.020(3) 0.023(3)
C76 0.063(3) 0.046(3) 0.046(3) 0.012(2) 0.013(2) 0.009(2)
C77 0.061(3) 0.041(2) 0.045(3) 0.004(2) 0.012(2) 0.004(2)
C78 0.060(3) 0.043(2) 0.043(3) 0.004(2) 0.013(2) 0.009(2)
C79 0.071(3) 0.042(2) 0.032(2) 0.0013(19) 0.012(2) 0.011(2)
C80 0.051(3) 0.080(3) 0.050(3) 0.018(2) 0.019(2) 0.009(2)
C81 0.043(2) 0.092(3) 0.046(3) 0.020(2) 0.014(2) 0.011(2)
C82 0.050(3) 0.048(2) 0.036(2) 0.006(2) 0.011(2) 0.011(2)
C83 0.072(3) 0.041(2) 0.040(3) 0.001(2) 0.013(2) -0.005(2)
C84 0.072(3) 0.047(3) 0.038(3) 0.003(2) 0.002(2) -0.007(2)
C85 0.057(3) 0.068(3) 0.042(3) -0.002(2) 0.004(2) 0.003(2)
C86 0.091(4) 0.066(3) 0.063(3) -0.017(3) 0.031(3) -0.008(3)
C87 0.100(4) 0.080(4) 0.063(3) -0.016(3) 0.038(3) -0.012(3)
C88 0.064(3) 0.066(3) 0.049(3) -0.006(3) 0.006(2) 0.002(2)
C89 0.051(3) 0.065(3) 0.057(3) -0.015(2) -0.004(2) 0.010(2)
C90 0.048(3) 0.074(3) 0.037(2) -0.012(2) -0.004(2) 0.009(2)
C91 0.164(6) 0.088(4) 0.114(5) -0.045(3) 0.088(4) -0.037(4)
C92 0.103(4) 0.052(3) 0.087(4) -0.010(3) 0.017(3) 0.004(3)
C93 0.055(3) 0.111(4) 0.077(3) -0.037(3) 0.015(3) -0.003(3)
C94 0.063(3) 0.041(2) 0.051(3) 0.014(2) 0.014(2) 0.006(2)
C95 0.063(3) 0.044(3) 0.057(3) 0.012(2) 0.015(2) 0.001(2)
C96 0.069(3) 0.050(3) 0.061(3) 0.008(2) 0.018(3) 0.004(2)
C97 0.058(3) 0.063(3) 0.064(3) 0.019(3) 0.012(3) 0.002(3)
C98 0.067(3) 0.056(3) 0.072(3) 0.012(3) 0.026(3) 0.014(2)
C99 0.068(3) 0.047(3) 0.058(3) 0.014(2) 0.018(2) 0.008(2)
C100 0.072(3) 0.052(3) 0.079(3) 0.004(2) 0.021(3) 0.008(2)
C101 0.102(4) 0.100(4) 0.088(4) -0.005(4) 0.003(3) -0.003(3)
C102 0.085(3) 0.060(3) 0.076(3) -0.001(3) 0.023(3) 0.014(3)
C103 0.049(3) 0.047(2) 0.036(2) 0.0060(19) 0.013(2) 0.008(2)
C104 0.063(3) 0.058(3) 0.044(3) 0.012(2) 0.015(2) -0.004(2)
C105 0.052(3) 0.061(3) 0.047(3) 0.006(2) 0.001(2) -0.008(2)
C106 0.050(3) 0.038(2) 0.035(2) 0.0005(18) 0.010(2) 0.0075(18)
C107 0.049(3) 0.064(3) 0.039(3) 0.007(2) 0.014(2) 0.004(2)
C108 0.045(2) 0.077(3) 0.037(2) 0.010(2) 0.0090(19) 0.005(2)
C109 0.047(2) 0.037(2) 0.039(3) -0.003(2) 0.0098(19) -0.0015(18)
C110 0.041(2) 0.038(2) 0.037(2) 0.003(2) 0.0063(18) -0.0019(17)
C111 0.042(2) 0.040(2) 0.042(2) 0.0058(19) 0.0063(19) 0.0033(18)
C112 0.037(2) 0.058(3) 0.041(2) 0.006(2) 0.0015(19) 0.0011(19)
C113 0.047(3) 0.093(4) 0.050(3) 0.021(3) -0.001(2) 0.003(2)
C114 0.058(3) 0.085(3) 0.063(3) 0.039(3) 0.005(3) 0.014(3)
C115 0.053(3) 0.060(3) 0.068(3) 0.027(2) 0.015(2) 0.004(2)
C116 0.044(2) 0.042(2) 0.045(3) 0.010(2) 0.0090(19) 0.0044(19)
C117 0.040(2) 0.051(3) 0.045(2) 0.005(2) 0.0035(19) -0.0018(19)
C118 0.048(3) 0.048(3) 0.063(3) -0.005(2) 0.014(2) -0.002(2)
C119 0.053(3) 0.051(3) 0.062(3) -0.004(2) 0.021(2) -0.005(2)
C120 0.046(3) 0.048(3) 0.057(3) 0.002(2) 0.010(2) -0.005(2)
C121 0.046(2) 0.046(2) 0.054(3) -0.004(2) 0.004(2) 0.002(2)
C122 0.042(2) 0.055(3) 0.045(3) 0.000(2) 0.0018(19) 0.002(2)
C123 0.063(3) 0.054(3) 0.102(4) -0.014(3) 0.029(3) -0.001(2)
C124 0.121(4) 0.044(3) 0.084(4) -0.007(3) 0.031(3) -0.019(3)
C125 0.052(3) 0.080(3) 0.062(3) -0.012(2) 0.015(2) 0.000(2)
C126 0.039(2) 0.036(2) 0.053(3) 0.009(2) 0.0123(19) -0.0034(18)
C127 0.042(2) 0.037(2) 0.064(3) 0.006(2) 0.018(2) 0.0036(19)
C128 0.056(3) 0.039(2) 0.057(3) -0.004(2) 0.009(2) -0.007(2)
C129 0.046(3) 0.047(3) 0.057(3) 0.001(2) 0.004(2) -0.002(2)
C130 0.045(3) 0.048(3) 0.066(3) -0.001(2) 0.012(2) 0.006(2)
C131 0.052(3) 0.040(2) 0.050(3) 0.001(2) 0.010(2) 0.001(2)
C132 0.058(3) 0.051(3) 0.090(3) -0.001(2) 0.019(2) 0.004(2)
C133 0.079(3) 0.072(3) 0.077(3) -0.013(3) -0.013(3) -0.012(3)
C134 0.052(3) 0.052(3) 0.076(3) -0.012(2) 0.009(2) 0.001(2)

loop_
_atom_type_symbol
_atom_type_description
_atom_type_number_in_cell
_atom_type_scat_dispersion_real
_atom_type_scat_dispersion_imag
_atom_type_scat_source
C C 512 0.0033 0.0016
; International Tables for Crystallography (1992).
Vol. C, Tables 4.2.6.8 and 6.1.1.4
;
H H 464 0.0000 0.0000
; International Tables for Crystallography (1992).
Vol. C, Tables 4.2.6.8 and 6.1.1.4
;
O O 32 0.0106 0.0060
; International Tables for Crystallography (1992).
Vol. C, Tables 4.2.6.8 and 6.1.1.4
;

loop_
_geom_angle_atom_site_label_1
_geom_angle_atom_site_label_2
_geom_angle_atom_site_label_3
_geom_angle
C18 O18 C22 118.0(3)
C27 O27 C31 117.3(4)
C50 O50 C54 118.0(3)
C59 O59 C63 117.4(3)
C2 C1 C6 121.7(4)
C2 C1 C7 120.5(4)
C6 C1 C7 117.8(4)
C1 C2 C3 118.5(4)
C1 C2 C15 120.3(4)
C3 C2 C15 121.2(4)
C4 C3 C2 120.3(4)
C4 C3 H3 119.8
C2 C3 H3 119.8
C5 C4 C3 120.8(4)
C5 C4 H4 119.6
C3 C4 H4 119.6
C4 C5 C6 121.0(4)
C4 C5 H5 119.5
C6 C5 H5 119.5
C5 C6 C1 117.7(4)
C5 C6 C24 120.9(4)
C1 C6 C24 121.4(4)
C8 C7 C1 173.1(4)
C7 C8 C9 174.6(4)
C10 C9 C14 117.4(4)
C10 C9 C8 119.6(4)
C14 C9 C8 122.9(4)
C9 C10 C11 121.1(4)
C9 C10 H10 119.5
C11 C10 H10 119.5
C10 C11 C12 121.7(4)
C10 C11 H11 119.2
C12 C11 H11 119.2
C13 C12 C11 116.2(4)
C13 C12 C33 122.4(4)
C11 C12 C33 121.5(4)
C14 C13 C12 122.6(4)
C14 C13 H13 118.7
C12 C13 H13 118.7
C13 C14 C9 120.9(4)
C13 C14 H14 119.5
C9 C14 H14 119.5
C20 C15 C16 118.5(4)
C20 C15 C2 120.0(4)
C16 C15 C2 121.4(4)
C17 C16 C15 120.2(4)
C17 C16 C21 119.1(4)
C15 C16 C21 120.7(4)
C16 C17 C18 120.1(4)
C16 C17 H17 119.9
C18 C17 H17 119.9
C19 C18 C17 121.1(4)
C19 C18 O18 124.2(4)
C17 C18 O18 114.7(4)
C18 C19 C20 119.0(4)
C18 C19 H19 120.5
C20 C19 H19 120.5
C19 C20 C15 121.0(4)
C19 C20 C23 117.5(4)
C15 C20 C23 121.5(4)
C16 C21 H211 109.5
C16 C21 H212 109.5
H211 C21 H212 109.5
C16 C21 H213 109.5
H211 C21 H213 109.5
H212 C21 H213 109.5
O18 C22 H221 109.5
O18 C22 H222 109.5
H221 C22 H222 109.5
O18 C22 H223 109.5
H221 C22 H223 109.5
H222 C22 H223 109.5
C20 C23 H231 109.5
C20 C23 H232 109.5
H231 C23 H232 109.5
C20 C23 H233 109.5
H231 C23 H233 109.5
H232 C23 H233 109.5
C25 C24 C29 120.1(4)
C25 C24 C6 119.8(4)
C29 C24 C6 120.1(4)
C24 C25 C26 119.8(4)
C24 C25 C30 120.4(4)
C26 C25 C30 119.8(4)
C27 C26 C25 119.7(4)
C27 C26 H26 120.1
C25 C26 H26 120.1
C26 C27 O27 123.8(4)
C26 C27 C28 120.5(4)
O27 C27 C28 115.7(4)
C29 C28 C27 121.2(4)
C29 C28 H28 119.4
C27 C28 H28 119.4
C28 C29 C24 118.7(4)
C28 C29 C32 118.8(4)
C24 C29 C32 122.5(4)
C25 C30 H301 109.5
C25 C30 H302 109.5
H301 C30 H302 109.5
C25 C30 H303 109.5
H301 C30 H303 109.5
H302 C30 H303 109.5
O27 C31 H311 109.5
O27 C31 H312 109.5
H311 C31 H312 109.5
O27 C31 H313 109.5
H311 C31 H313 109.5
H312 C31 H313 109.5
C29 C32 H321 109.5
C29 C32 H322 109.5
H321 C32 H322 109.5
C29 C32 H323 109.5
H321 C32 H323 109.5
H322 C32 H323 109.5
C34 C33 C38 116.9(4)
C34 C33 C12 121.7(4)
C38 C33 C12 121.5(4)
C35 C34 C33 122.3(4)
C35 C34 H34 118.8
C33 C34 H34 118.8
C34 C35 C36 120.2(4)
C34 C35 H35 119.9
C36 C35 H35 119.9
C35 C36 C37 118.1(4)
C35 C36 C39 121.5(4)
C37 C36 C39 120.3(3)
C38 C37 C36 121.0(4)
C38 C37 H37 119.5
C36 C37 H37 119.5
C37 C38 C33 121.4(4)
C37 C38 H38 119.3
C33 C38 H38 119.3
C40 C39 C36 175.3(4)
C39 C40 C41 171.8(4)
C46 C41 C42 120.8(3)
C46 C41 C40 117.7(3)
C42 C41 C40 121.5(3)
C43 C42 C41 117.9(4)
C43 C42 C47 121.8(4)
C41 C42 C47 120.3(3)
C44 C43 C42 121.8(4)
C44 C43 H43 119.1
C42 C43 H43 119.1
C43 C44 C45 120.0(4)
C43 C44 H44 120.0
C45 C44 H44 120.0
C44 C45 C46 121.0(4)
C44 C45 H45 119.5
C46 C45 H45 119.5
C45 C46 C41 118.5(3)
C45 C46 C56 121.1(3)
C41 C46 C56 120.3(3)
C52 C47 C48 119.3(3)
C52 C47 C42 119.2(3)
C48 C47 C42 121.5(4)
C49 C48 C47 118.7(4)
C49 C48 C53 118.8(4)
C47 C48 C53 122.4(4)
C50 C49 C48 121.8(4)
C50 C49 H49 119.1
C48 C49 H49 119.1
C49 C50 C51 120.1(4)
C49 C50 O50 115.9(4)
C51 C50 O50 124.1(4)
C50 C51 C52 119.8(4)
C50 C51 H51 120.1
C52 C51 H51 120.1
C51 C52 C47 120.3(3)
C51 C52 C55 118.6(3)
C47 C52 C55 121.1(3)
C48 C53 H531 109.5
C48 C53 H532 109.5
H531 C53 H532 109.5
C48 C53 H533 109.5
H531 C53 H533 109.5
H532 C53 H533 109.5
O50 C54 H541 109.5
O50 C54 H542 109.5
H541 C54 H542 109.5
O50 C54 H543 109.5
H541 C54 H543 109.5
H542 C54 H543 109.5
C52 C55 H551 109.5
C52 C55 H552 109.5
H551 C55 H552 109.5
C52 C55 H553 109.5
H551 C55 H553 109.5
H552 C55 H553 109.5
C61 C56 C57 120.4(3)
C61 C56 C46 121.0(3)
C57 C56 C46 118.7(3)
C58 C57 C56 119.6(4)
C58 C57 C62 120.0(4)
C56 C57 C62 120.4(3)
C59 C58 C57 120.4(4)
C59 C58 H58 119.8
C57 C58 H58 119.8
C58 C59 C60 119.8(4)
C58 C59 O59 123.7(4)
C60 C59 O59 116.4(4)
C59 C60 C61 121.5(4)
C59 C60 H60 119.2
C61 C60 H60 119.2
C60 C61 C56 118.3(4)
C60 C61 C64 119.8(4)
C56 C61 C64 121.9(4)
C57 C62 H621 109.5
C57 C62 H622 109.5
H621 C62 H622 109.5
C57 C62 H623 109.5
H621 C62 H623 109.5
H622 C62 H623 109.5
O59 C63 H631 109.5
O59 C63 H632 109.5
H631 C63 H632 109.5
O59 C63 H633 109.5
H631 C63 H633 109.5
H632 C63 H633 109.5
C61 C64 H641 109.5
C61 C64 H642 109.5
H641 C64 H642 109.5
C61 C64 H643 109.5
H641 C64 H643 109.5
H642 C64 H643 109.5
C88 O88 C92 117.1(3)
C97 O97 C101 117.7(4)
C120 O120 C124 117.3(3)
C129 O129 C133 117.2(3)
C72 C71 C76 120.8(4)
C72 C71 C77 120.6(4)
C76 C71 C77 118.5(4)
C73 C72 C71 118.0(4)
C73 C72 C85 119.9(4)
C71 C72 C85 121.9(4)
C74 C73 C72 121.1(4)
C74 C73 H73 119.4
C72 C73 H73 119.4
C75 C74 C73 120.3(4)
C75 C74 H74 119.8
C73 C74 H74 119.8
C74 C75 C76 120.0(4)
C74 C75 H75 120.0
C76 C75 H75 120.0
C75 C76 C71 119.6(4)
C75 C76 C94 120.9(4)
C71 C76 C94 119.5(3)
C78 C77 C71 174.1(4)
C77 C78 C79 176.8(4)
C80 C79 C84 118.3(4)
C80 C79 C78 120.8(4)
C84 C79 C78 120.8(4)
C81 C80 C79 121.2(4)
C81 C80 H80 119.4
C79 C80 H80 119.4
C80 C81 C82 121.0(4)
C80 C81 H81 119.5
C82 C81 H81 119.5
C83 C82 C81 117.7(4)
C83 C82 C103 120.4(3)
C81 C82 C103 121.9(4)
C84 C83 C82 122.0(4)
C84 C83 H83 119.0
C82 C83 H83 119.0
C83 C84 C79 119.9(4)
C83 C84 H84 120.1
C79 C84 H84 120.1
C90 C85 C86 119.0(4)
C90 C85 C72 119.3(4)
C86 C85 C72 121.7(4)
C87 C86 C85 119.3(4)
C87 C86 C91 119.4(4)
C85 C86 C91 121.3(4)
C88 C87 C86 121.8(4)
C88 C87 H87 119.1
C86 C87 H87 119.1
O88 C88 C87 116.3(4)
O88 C88 C89 124.4(4)
C87 C88 C89 119.2(4)
C88 C89 C90 120.0(4)
C88 C89 H89 120.0
C90 C89 H89 120.0
C89 C90 C85 120.7(4)
C89 C90 C93 119.6(4)
C85 C90 C93 119.7(4)
C86 C91 H911 109.5
C86 C91 H912 109.5
H911 C91 H912 109.5
C86 C91 H913 109.5
H911 C91 H913 109.5
H912 C91 H913 109.5
O88 C92 H921 109.5
O88 C92 H922 109.5
H921 C92 H922 109.5
O88 C92 H923 109.5
H921 C92 H923 109.5
H922 C92 H923 109.5
C90 C93 H931 109.5
C90 C93 H932 109.5
H931 C93 H932 109.5
C90 C93 H933 109.5
H931 C93 H933 109.5
H932 C93 H933 109.5
C95 C94 C99 119.9(4)
C95 C94 C76 120.2(4)
C99 C94 C76 119.8(4)
C94 C95 C96 119.6(4)
C94 C95 C100 120.5(4)
C96 C95 C100 119.9(4)
C97 C96 C95 119.9(4)
C97 C96 H96 120.0
C95 C96 H96 120.0
C96 C97 C98 120.8(4)
C96 C97 O97 124.2(4)
C98 C97 O97 115.0(4)
C99 C98 C97 120.1(4)
C99 C98 H98 119.9
C97 C98 H98 119.9
C98 C99 C94 119.6(4)
C98 C99 C102 118.5(4)
C94 C99 C102 121.9(4)
C95 C100 H135 109.5
C95 C100 H136 109.5
H135 C100 H136 109.5
C95 C100 H137 109.5
H135 C100 H137 109.5
H136 C100 H137 109.5
O97 C101 H138 109.5
O97 C101 H139 109.5
H138 C101 H139 109.5
O97 C101 H140 109.5
H138 C101 H140 109.5
H139 C101 H140 109.5
C99 C102 H141 109.5
C99 C102 H142 109.5
H141 C102 H142 109.5
C99 C102 H143 109.5
H141 C102 H143 109.5
H142 C102 H143 109.5
C104 C103 C108 117.1(3)
C104 C103 C82 120.8(3)
C108 C103 C82 122.0(4)
C103 C104 C105 122.0(4)
C103 C104 H104 119.0
C105 C104 H104 119.0
C104 C105 C106 120.0(4)
C104 C105 H105 120.0
C106 C105 H105 120.0
C107 C106 C105 118.1(3)
C107 C106 C109 120.6(3)
C105 C106 C109 121.3(3)
C108 C107 C106 121.0(4)
C108 C107 H107 119.5
C106 C107 H107 119.5
C107 C108 C103 121.6(4)
C107 C108 H108 119.2
C103 C108 H108 119.2
C110 C109 C106 175.4(4)
C109 C110 C111 177.0(4)
C112 C111 C116 120.9(3)
C112 C111 C110 120.6(3)
C116 C111 C110 118.5(3)
C113 C112 C111 119.0(4)
C113 C112 C117 120.7(3)
C111 C112 C117 120.3(3)
C114 C113 C112 120.2(4)
C114 C113 H113 119.9
C112 C113 H113 119.9
C115 C114 C113 120.7(4)
C115 C114 H114 119.7
C113 C114 H114 119.7
C114 C115 C116 120.8(4)
C114 C115 H115 119.6
C116 C115 H115 119.6
C115 C116 C111 118.4(3)
C115 C116 C126 121.8(3)
C111 C116 C126 119.8(3)
C122 C117 C118 119.8(3)
C122 C117 C112 119.9(3)
C118 C117 C112 120.3(3)
C119 C118 C117 118.7(4)
C119 C118 C123 120.3(4)
C117 C118 C123 121.0(3)
C120 C119 C118 121.2(4)
C120 C119 H119 119.4
C118 C119 H119 119.4
O120 C120 C119 115.9(3)
O120 C120 C121 124.1(4)
C119 C120 C121 120.0(4)
C120 C121 C122 119.9(4)
C120 C121 H121 120.0
C122 C121 H121 120.0
C117 C122 C121 120.3(4)
C117 C122 C125 120.1(4)
C121 C122 C125 119.5(4)
C118 C123 H144 109.5
C118 C123 H145 109.5
H144 C123 H145 109.5
C118 C123 H146 109.5
H144 C123 H146 109.5
H145 C123 H146 109.5
O120 C124 H147 109.5
O120 C124 H148 109.5
H147 C124 H148 109.5
O120 C124 H149 109.5
H147 C124 H149 109.5
H148 C124 H149 109.5
C122 C125 H150 109.5
C122 C125 H151 109.5
H150 C125 H151 109.5
C122 C125 H152 109.5
H150 C125 H152 109.5
H151 C125 H152 109.5
C127 C126 C131 119.4(3)
C127 C126 C116 120.8(3)
C131 C126 C116 119.8(3)
C128 C127 C126 120.0(3)
C128 C127 C132 119.7(4)
C126 C127 C132 120.4(4)
C129 C128 C127 120.3(4)
C129 C128 H128 119.9
C127 C128 H128 119.9
O129 C129 C128 125.3(4)
O129 C129 C130 115.0(4)
C128 C129 C130 119.7(4)
C131 C130 C129 121.0(4)
C131 C130 H130 119.5
C129 C130 H130 119.5
C130 C131 C126 119.6(4)
C130 C131 C134 119.2(3)
C126 C131 C134 121.2(3)
C127 C132 H153 109.5
C127 C132 H154 109.5
H153 C132 H154 109.5
C127 C132 H155 109.5
H153 C132 H155 109.5
H154 C132 H155 109.5
O129 C133 H156 109.5
O129 C133 H157 109.5
H156 C133 H157 109.5
O129 C133 H158 109.5
H156 C133 H158 109.5
H157 C133 H158 109.5
C131 C134 H159 109.5
C131 C134 H160 109.5
H159 C134 H160 109.5
C131 C134 H161 109.5
H159 C134 H161 109.5
H160 C134 H161 109.5

loop_
_geom_bond_atom_site_label_1
_geom_bond_atom_site_label_2
_geom_bond_distance
O18 C18 1.397(5)
O18 C22 1.424(4)
O27 C27 1.375(5)
O27 C31 1.437(5)
O50 C50 1.384(4)
O50 C54 1.419(4)
O59 C59 1.381(4)
O59 C63 1.428(5)
C1 C2 1.392(5)
C1 C6 1.413(5)
C1 C7 1.441(5)
C2 C3 1.393(5)
C2 C15 1.489(6)
C3 C4 1.387(6)
C3 H3 0.9500
C4 C5 1.373(6)
C4 H4 0.9500
C5 C6 1.393(5)
C5 H5 0.9500
C6 C24 1.478(5)
C7 C8 1.196(5)
C8 C9 1.432(5)
C9 C10 1.380(5)
C9 C14 1.385(5)
C10 C11 1.382(5)
C10 H10 0.9500
C11 C12 1.389(5)
C11 H11 0.9500
C12 C13 1.382(5)
C12 C33 1.475(5)
C13 C14 1.368(5)
C13 H13 0.9500
C14 H14 0.9500
C15 C20 1.399(5)
C15 C16 1.411(5)
C16 C17 1.371(5)
C16 C21 1.514(6)
C17 C18 1.386(5)
C17 H17 0.9500
C18 C19 1.383(5)
C19 C20 1.385(5)
C19 H19 0.9500
C20 C23 1.517(5)
C21 H211 0.9800
C21 H212 0.9800
C21 H213 0.9800
C22 H221 0.9800
C22 H222 0.9800
C22 H223 0.9800
C23 H231 0.9800
C23 H232 0.9800
C23 H233 0.9800
C24 C25 1.397(5)
C24 C29 1.402(5)
C25 C26 1.398(5)
C25 C30 1.525(5)
C26 C27 1.371(5)
C26 H26 0.9500
C27 C28 1.383(5)
C28 C29 1.382(5)
C28 H28 0.9500
C29 C32 1.507(5)
C30 H301 0.9800
C30 H302 0.9800
C30 H303 0.9800
C31 H311 0.9800
C31 H312 0.9800
C31 H313 0.9800
C32 H321 0.9800
C32 H322 0.9800
C32 H323 0.9800
C33 C34 1.382(5)
C33 C38 1.400(5)
C34 C35 1.382(5)
C34 H34 0.9500
C35 C36 1.391(5)
C35 H35 0.9500
C36 C37 1.392(5)
C36 C39 1.427(5)
C37 C38 1.375(5)
C37 H37 0.9500
C38 H38 0.9500
C39 C40 1.202(5)
C40 C41 1.431(5)
C41 C46 1.405(5)
C41 C42 1.409(5)
C42 C43 1.383(5)
C42 C47 1.496(5)
C43 C44 1.372(5)
C43 H43 0.9500
C44 C45 1.375(5)
C44 H44 0.9500
C45 C46 1.384(5)
C45 H45 0.9500
C46 C56 1.497(5)
C47 C52 1.399(5)
C47 C48 1.403(5)
C48 C49 1.391(5)
C48 C53 1.513(5)
C49 C50 1.367(5)
C49 H49 0.9500
C50 C51 1.379(5)
C51 C52 1.396(5)
C51 H51 0.9500
C52 C55 1.498(5)
C53 H531 0.9800
C53 H532 0.9800
C53 H533 0.9800
C54 H541 0.9800
C54 H542 0.9800
C54 H543 0.9800
C55 H551 0.9800
C55 H552 0.9800
C55 H553 0.9800
C56 C61 1.395(5)
C56 C57 1.401(5)
C57 C58 1.386(5)
C57 C62 1.514(5)
C58 C59 1.375(5)
C58 H58 0.9500
C59 C60 1.381(5)
C60 C61 1.388(5)
C60 H60 0.9500
C61 C64 1.508(5)
C62 H621 0.9800
C62 H622 0.9800
C62 H623 0.9800
C63 H631 0.9800
C63 H632 0.9800
C63 H633 0.9800
C64 H641 0.9800
C64 H642 0.9800
C64 H643 0.9800
O88 C88 1.376(5)
O88 C92 1.425(4)
O97 C97 1.394(5)
O97 C101 1.427(5)
O120 C120 1.380(4)
O120 C124 1.425(4)
O129 C129 1.379(4)
O129 C133 1.419(4)
C71 C72 1.399(5)
C71 C76 1.401(5)
C71 C77 1.433(5)
C72 C73 1.394(5)
C72 C85 1.501(5)
C73 C74 1.382(6)
C73 H73 0.9500
C74 C75 1.381(6)
C74 H74 0.9500
C75 C76 1.384(5)
C75 H75 0.9500
C76 C94 1.491(5)
C77 C78 1.196(5)
C78 C79 1.432(5)
C79 C80 1.390(5)
C79 C84 1.393(5)
C80 C81 1.377(5)
C80 H80 0.9500
C81 C82 1.389(5)
C81 H81 0.9500
C82 C83 1.385(5)
C82 C103 1.486(5)
C83 C84 1.383(5)
C83 H83 0.9500
C84 H84 0.9500
C85 C90 1.392(5)
C85 C86 1.397(5)
C86 C87 1.377(6)
C86 C91 1.525(6)
C87 C88 1.377(5)
C87 H87 0.9500
C88 C89 1.381(5)
C89 C90 1.387(5)
C89 H89 0.9500
C90 C93 1.512(5)
C91 H911 0.9800
C91 H912 0.9800
C91 H913 0.9800
C92 H921 0.9800
C92 H922 0.9800
C92 H923 0.9800
C93 H931 0.9800
C93 H932 0.9800
C93 H933 0.9800
C94 C95 1.395(5)
C94 C99 1.401(5)
C95 C96 1.397(5)
C95 C100 1.517(5)
C96 C97 1.373(5)
C96 H96 0.9500
C97 C98 1.385(6)
C98 C99 1.383(5)
C98 H98 0.9500
C99 C102 1.508(5)
C100 H135 0.9800
C100 H136 0.9800
C100 H137 0.9800
C101 H138 0.9800
C101 H139 0.9800
C101 H140 0.9800
C102 H141 0.9800
C102 H142 0.9800
C102 H143 0.9800
C103 C104 1.383(5)
C103 C108 1.387(5)
C104 C105 1.386(5)
C104 H104 0.9500
C105 C106 1.397(5)
C105 H105 0.9500
C106 C107 1.380(5)
C106 C109 1.435(5)
C107 C108 1.380(5)
C107 H107 0.9500
C108 H108 0.9500
C109 C110 1.198(5)
C110 C111 1.427(5)
C111 C112 1.400(5)
C111 C116 1.410(5)
C112 C113 1.386(5)
C112 C117 1.497(5)
C113 C114 1.386(5)
C113 H113 0.9500
C114 C115 1.379(5)
C114 H114 0.9500
C115 C116 1.386(5)
C115 H115 0.9500
C116 C126 1.490(5)
C117 C122 1.386(5)
C117 C118 1.412(5)
C118 C119 1.383(5)
C118 C123 1.510(5)
C119 C120 1.382(5)
C119 H119 0.9500
C120 C121 1.383(5)
C121 C122 1.389(5)
C121 H121 0.9500
C122 C125 1.516(5)
C123 H144 0.9800
C123 H145 0.9800
C123 H146 0.9800
C124 H147 0.9800
C124 H148 0.9800
C124 H149 0.9800
C125 H150 0.9800
C125 H151 0.9800
C125 H152 0.9800
C126 C127 1.398(5)
C126 C131 1.400(5)
C127 C128 1.390(5)
C127 C132 1.512(5)
C128 C129 1.381(5)
C128 H128 0.9500
C129 C130 1.383(5)
C130 C131 1.379(5)
C130 H130 0.9500
C131 C134 1.511(5)
C132 H153 0.9800
C132 H154 0.9800
C132 H155 0.9800
C133 H156 0.9800
C133 H157 0.9800
C133 H158 0.9800
C134 H159 0.9800
C134 H160 0.9800
C134 H161 0.9800

loop_
_geom_torsion_atom_site_label_1
_geom_torsion_atom_site_label_2
_geom_torsion_atom_site_label_3
_geom_torsion_atom_site_label_4
_geom_torsion
C6 C1 C2 C3 -0.8(6)
C7 C1 C2 C3 177.2(4)
C6 C1 C2 C15 177.6(4)
C7 C1 C2 C15 -4.5(6)
C1 C2 C3 C4 -0.7(7)
C15 C2 C3 C4 -179.0(4)
C2 C3 C4 C5 2.1(8)
C3 C4 C5 C6 -2.0(8)
C4 C5 C6 C1 0.6(7)
C4 C5 C6 C24 -178.5(4)
C2 C1 C6 C5 0.8(6)
C7 C1 C6 C5 -177.1(4)
C2 C1 C6 C24 179.9(4)
C7 C1 C6 C24 1.9(6)
C14 C9 C10 C11 -2.5(6)
C8 C9 C10 C11 176.6(4)
C9 C10 C11 C12 -0.2(6)
C10 C11 C12 C13 2.5(6)
C10 C11 C12 C33 -176.8(4)
C11 C12 C13 C14 -2.3(6)
C33 C12 C13 C14 177.0(4)
C12 C13 C14 C9 -0.3(6)
C10 C9 C14 C13 2.7(6)
C8 C9 C14 C13 -176.3(4)
C1 C2 C15 C20 -96.4(5)
C3 C2 C15 C20 81.9(5)
C1 C2 C15 C16 81.7(5)
C3 C2 C15 C16 -100.0(5)
C20 C15 C16 C17 -0.3(6)
C2 C15 C16 C17 -178.5(4)
C20 C15 C16 C21 179.6(4)
C2 C15 C16 C21 1.5(6)
C15 C16 C17 C18 0.7(7)
C21 C16 C17 C18 -179.3(4)
C16 C17 C18 C19 -0.7(7)
C16 C17 C18 O18 -179.1(4)
C22 O18 C18 C19 3.7(6)
C22 O18 C18 C17 -178.0(4)
C17 C18 C19 C20 0.4(6)
O18 C18 C19 C20 178.6(4)
C18 C19 C20 C15 -0.1(6)
C18 C19 C20 C23 178.5(4)
C16 C15 C20 C19 0.0(6)
C2 C15 C20 C19 178.2(4)
C16 C15 C20 C23 -178.5(4)
C2 C15 C20 C23 -0.4(6)
C5 C6 C24 C25 74.5(5)
C1 C6 C24 C25 -104.5(5)
C5 C6 C24 C29 -107.1(5)
C1 C6 C24 C29 73.8(5)
C29 C24 C25 C26 1.8(6)
C6 C24 C25 C26 -179.8(3)
C29 C24 C25 C30 -177.9(3)
C6 C24 C25 C30 0.4(5)
C24 C25 C26 C27 -0.2(6)
C30 C25 C26 C27 179.6(3)
C25 C26 C27 O27 177.9(3)
C25 C26 C27 C28 -1.0(6)
C31 O27 C27 C26 -0.3(6)
C31 O27 C27 C28 178.6(4)
C26 C27 C28 C29 0.5(6)
O27 C27 C28 C29 -178.5(3)
C27 C28 C29 C24 1.2(6)
C27 C28 C29 C32 -178.5(4)
C25 C24 C29 C28 -2.3(6)
C6 C24 C29 C28 179.4(3)
C25 C24 C29 C32 177.4(3)
C6 C24 C29 C32 -1.0(6)
C13 C12 C33 C34 -165.1(4)
C11 C12 C33 C34 14.2(5)
C13 C12 C33 C38 14.4(6)
C11 C12 C33 C38 -166.4(4)
C38 C33 C34 C35 1.8(5)
C12 C33 C34 C35 -178.8(3)
C33 C34 C35 C36 -1.1(6)
C34 C35 C36 C37 0.0(5)
C34 C35 C36 C39 178.1(3)
C35 C36 C37 C38 0.5(6)
C39 C36 C37 C38 -177.7(3)
C36 C37 C38 C33 0.3(6)
C34 C33 C38 C37 -1.3(6)
C12 C33 C38 C37 179.2(3)
C46 C41 C42 C43 1.9(6)
C40 C41 C42 C43 -175.7(4)
C46 C41 C42 C47 -176.4(3)
C40 C41 C42 C47 6.0(6)
C41 C42 C43 C44 -0.2(6)
C47 C42 C43 C44 178.1(4)
C42 C43 C44 C45 -2.0(7)
C43 C44 C45 C46 2.5(7)
C44 C45 C46 C41 -0.8(6)
C44 C45 C46 C56 177.0(4)
C42 C41 C46 C45 -1.4(6)
C40 C41 C46 C45 176.3(4)
C42 C41 C46 C56 -179.2(3)
C40 C41 C46 C56 -1.5(5)
C43 C42 C47 C52 -74.4(5)
C41 C42 C47 C52 103.8(4)
C43 C42 C47 C48 107.9(5)
C41 C42 C47 C48 -73.9(5)
C52 C47 C48 C49 -0.3(6)
C42 C47 C48 C49 177.4(4)
C52 C47 C48 C53 179.5(4)
C42 C47 C48 C53 -2.8(6)
C47 C48 C49 C50 0.2(7)
C53 C48 C49 C50 -179.6(4)
C48 C49 C50 C51 0.8(7)
C48 C49 C50 O50 -179.6(4)
C54 O50 C50 C49 175.8(4)
C54 O50 C50 C51 -4.6(6)
C49 C50 C51 C52 -1.8(6)
O50 C50 C51 C52 178.6(4)
C50 C51 C52 C47 1.7(6)
C50 C51 C52 C55 -177.7(4)
C48 C47 C52 C51 -0.7(6)
C42 C47 C52 C51 -178.4(3)
C48 C47 C52 C55 178.8(4)
C42 C47 C52 C55 1.0(5)
C45 C46 C56 C61 104.7(4)
C41 C46 C56 C61 -77.6(5)
C45 C46 C56 C57 -76.1(5)
C41 C46 C56 C57 101.7(4)
C61 C56 C57 C58 -1.2(5)
C46 C56 C57 C58 179.6(3)
C61 C56 C57 C62 177.0(3)
C46 C56 C57 C62 -2.2(5)
C56 C57 C58 C59 -0.1(5)
C62 C57 C58 C59 -178.4(3)
C57 C58 C59 C60 1.1(6)
C57 C58 C59 O59 -178.7(3)
C63 O59 C59 C58 0.1(6)
C63 O59 C59 C60 -179.7(4)
C58 C59 C60 C61 -0.7(6)
O59 C59 C60 C61 179.1(3)
C59 C60 C61 C56 -0.6(6)
C59 C60 C61 C64 176.9(4)
C57 C56 C61 C60 1.6(5)
C46 C56 C61 C60 -179.2(3)
C57 C56 C61 C64 -175.8(3)
C46 C56 C61 C64 3.4(5)
C76 C71 C72 C73 2.3(6)
C77 C71 C72 C73 -177.3(4)
C76 C71 C72 C85 -173.8(4)
C77 C71 C72 C85 6.6(6)
C71 C72 C73 C74 0.8(6)
C85 C72 C73 C74 177.0(4)
C72 C73 C74 C75 -3.3(7)
C73 C74 C75 C76 2.7(7)
C74 C75 C76 C71 0.4(6)
C74 C75 C76 C94 -177.7(4)
C72 C71 C76 C75 -2.9(6)
C77 C71 C76 C75 176.7(3)
C72 C71 C76 C94 175.3(4)
C77 C71 C76 C94 -5.1(5)
C84 C79 C80 C81 0.2(6)
C78 C79 C80 C81 -177.3(4)
C79 C80 C81 C82 0.4(6)
C80 C81 C82 C83 -0.6(6)
C80 C81 C82 C103 178.9(4)
C81 C82 C83 C84 0.3(6)
C103 C82 C83 C84 -179.2(3)
C82 C83 C84 C79 0.2(6)
C80 C79 C84 C83 -0.4(5)
C78 C79 C84 C83 177.1(3)
C73 C72 C85 C90 -73.5(5)
C71 C72 C85 C90 102.5(5)
C73 C72 C85 C86 106.0(5)
C71 C72 C85 C86 -78.0(5)
C90 C85 C86 C87 -0.3(7)
C72 C85 C86 C87 -179.8(4)
C90 C85 C86 C91 -179.4(4)
C72 C85 C86 C91 1.1(7)
C85 C86 C87 C88 2.8(7)
C91 C86 C87 C88 -178.1(5)
C92 O88 C88 C87 -173.2(4)
C92 O88 C88 C89 8.8(6)
C86 C87 C88 O88 178.4(4)
C86 C87 C88 C89 -3.5(7)
O88 C88 C89 C90 179.6(4)
C87 C88 C89 C90 1.7(6)
C88 C89 C90 C85 0.8(6)
C88 C89 C90 C93 -176.5(4)
C86 C85 C90 C89 -1.5(6)
C72 C85 C90 C89 178.0(4)
C86 C85 C90 C93 175.8(4)
C72 C85 C90 C93 -4.7(6)
C75 C76 C94 C95 -81.9(5)
C71 C76 C94 C95 100.0(4)
C75 C76 C94 C99 101.2(5)
C71 C76 C94 C99 -76.9(5)
C99 C94 C95 C96 -0.6(6)
C76 C94 C95 C96 -177.5(3)
C99 C94 C95 C100 178.1(3)
C76 C94 C95 C100 1.2(5)
C94 C95 C96 C97 -0.2(6)
C100 C95 C96 C97 -178.9(4)
C95 C96 C97 C98 -0.2(6)
C95 C96 C97 O97 179.0(4)
C101 O97 C97 C96 -4.9(6)
C101 O97 C97 C98 174.4(4)
C96 C97 C98 C99 1.3(6)
O97 C97 C98 C99 -178.0(3)
C97 C98 C99 C94 -2.0(6)
C97 C98 C99 C102 176.6(4)
C95 C94 C99 C98 1.7(6)
C76 C94 C99 C98 178.6(4)
C95 C94 C99 C102 -176.9(4)
C76 C94 C99 C102 0.0(6)
C83 C82 C103 C104 -164.3(4)
C81 C82 C103 C104 16.2(5)
C83 C82 C103 C108 14.6(5)
C81 C82 C103 C108 -164.9(4)
C108 C103 C104 C105 -1.9(6)
C82 C103 C104 C105 177.1(3)
C103 C104 C105 C106 0.4(6)
C104 C105 C106 C107 1.1(5)
C104 C105 C106 C109 -177.3(3)
C105 C106 C107 C108 -1.0(5)
C109 C106 C107 C108 177.4(3)
C106 C107 C108 C103 -0.5(6)
C104 C103 C108 C107 2.0(6)
C82 C103 C108 C107 -177.0(3)
C116 C111 C112 C113 -1.2(5)
C110 C111 C112 C113 179.7(3)
C116 C111 C112 C117 176.0(3)
C110 C111 C112 C117 -3.0(5)
C111 C112 C113 C114 -1.4(6)
C117 C112 C113 C114 -178.6(4)
C112 C113 C114 C115 2.3(7)
C113 C114 C115 C116 -0.6(7)
C114 C115 C116 C111 -2.0(6)
C114 C115 C116 C126 175.9(4)
C112 C111 C116 C115 2.9(5)
C110 C111 C116 C115 -178.1(3)
C112 C111 C116 C126 -175.0(3)
C110 C111 C116 C126 4.1(5)
C113 C112 C117 C122 79.9(5)
C111 C112 C117 C122 -97.3(4)
C113 C112 C117 C118 -100.7(5)
C111 C112 C117 C118 82.1(5)
C122 C117 C118 C119 -1.8(6)
C112 C117 C118 C119 178.8(3)
C122 C117 C118 C123 178.2(4)
C112 C117 C118 C123 -1.2(6)
C117 C118 C119 C120 -0.1(6)
C123 C118 C119 C120 179.9(4)
C124 O120 C120 C119 172.7(4)
C124 O120 C120 C121 -6.7(6)
C118 C119 C120 O120 -177.9(4)
C118 C119 C120 C121 1.5(6)
O120 C120 C121 C122 178.4(3)
C119 C120 C121 C122 -1.0(6)
C118 C117 C122 C121 2.3(6)
C112 C117 C122 C121 -178.3(3)
C118 C117 C122 C125 -176.8(3)
C112 C117 C122 C125 2.6(5)
C120 C121 C122 C117 -0.9(6)
C120 C121 C122 C125 178.2(3)
C115 C116 C126 C127 80.7(5)
C111 C116 C126 C127 -101.5(4)
C115 C116 C126 C131 -101.5(4)
C111 C116 C126 C131 76.3(4)
C131 C126 C127 C128 -0.8(5)
C116 C126 C127 C128 177.0(3)
C131 C126 C127 C132 179.6(3)
C116 C126 C127 C132 -2.6(5)
C126 C127 C128 C129 0.6(5)
C132 C127 C128 C129 -179.8(3)
C133 O129 C129 C128 4.1(5)
C133 O129 C129 C130 -175.4(3)
C127 C128 C129 O129 -179.5(3)
C127 C128 C129 C130 0.1(6)
O129 C129 C130 C131 179.1(3)
C128 C129 C130 C131 -0.4(6)
C129 C130 C131 C126 0.2(6)
C129 C130 C131 C134 -177.5(3)
C127 C126 C131 C130 0.4(5)
C116 C126 C131 C130 -177.4(3)
C127 C126 C131 C134 178.1(3)
C116 C126 C131 C134 0.3(5)
